data_2221157
loop_
_publ_author_name
'Shi, Daxin'
'Qian, Dongfeng'
'Zhang, Qi'
'Li, Jiarong'

_publ_section_title
Cyclohexanespiro-2'-[2',3',6',7'-tetrahydro-1'<i>H</i>-cyclopenta[<i>d</i>]pyrimidin]-4'(5'<i>H</i>)-one
_journal_coeditor_code PK2145
_journal_issue 3
_journal_name_full 'Acta Crystallographica Section E'
_journal_page_first o615
_journal_paper_doi 10.1107/S1600536809005388
_journal_volume 65
_journal_year 2009
_chemical_formula_iupac 'C12 H18 N2 O'
_chemical_formula_moiety 'C12 H18 N2 O'
_chemical_formula_sum 'C12 H18 N2 O'
_chemical_formula_weight 206.28
_chemical_name_systematic
;
Cyclohexanespiro-2'-[2',3',6',7'-tetrahydro-1'<i>H</i>-
cyclopenta[<i>d</i>]pyrimidin]-4'(5'<i>H</i>)-one
;
_space_group_IT_number 14
_symmetry_cell_setting monoclinic
_symmetry_space_group_name_Hall '-P 2yn'
_symmetry_space_group_name_H-M 'P 1 21/n 1'
_atom_sites_solution_hydrogens geom
_atom_sites_solution_primary direct
_atom_sites_solution_secondary difmap
_cell_angle_alpha 90.00
_cell_angle_beta 112.70(3)
_cell_angle_gamma 90.00
_cell_formula_units_Z 4
_cell_length_a 10.294(2)
_cell_length_b 10.461(2)
_cell_length_c 10.659(2)
_cell_measurement_reflns_used 3035
_cell_measurement_temperature 113(2)
_cell_measurement_theta_max 27.833
_cell_measurement_theta_min 2.843
_cell_volume 1058.9(4)
_computing_cell_refinement 'CrystalClear (Rigaku/MSC, 2006)'
_computing_data_collection 'CrystalClear (Rigaku/MSC, 2006)'
_computing_data_reduction 'CrystalClear (Rigaku/MSC, 2006)'
_computing_molecular_graphics 'SHELXTL (Sheldrick, 2008)'
_computing_publication_material 'SHELXTL (Sheldrick, 2008)'
_computing_structure_refinement 'SHELXL97 (Sheldrick, 2008)'
_computing_structure_solution 'SHELXS97 (Sheldrick, 2008)'
_diffrn_ambient_temperature 113(2)
_diffrn_detector_area_resol_mean 14.63
_diffrn_measured_fraction_theta_full 0.994
_diffrn_measured_fraction_theta_max 0.994
_diffrn_measurement_device_type 'Rigaku Saturn'
_diffrn_measurement_method \w
_diffrn_radiation_monochromator 'confocal multilayer optics'
_diffrn_radiation_source 'rotating anode'
_diffrn_radiation_type MoK\a
_diffrn_radiation_wavelength 0.71073
_diffrn_reflns_av_R_equivalents 0.0342
_diffrn_reflns_av_sigmaI/netI 0.0292
_diffrn_reflns_limit_h_max 12
_diffrn_reflns_limit_h_min -12
_diffrn_reflns_limit_k_max 12
_diffrn_reflns_limit_k_min -12
_diffrn_reflns_limit_l_max 12
_diffrn_reflns_limit_l_min -12
_diffrn_reflns_number 6976
_diffrn_reflns_theta_full 25.02
_diffrn_reflns_theta_max 25.02
_diffrn_reflns_theta_min 2.84
_diffrn_standards_number 0
_exptl_absorpt_coefficient_mu 0.083
_exptl_absorpt_correction_T_max 0.993
_exptl_absorpt_correction_T_min 0.980
_exptl_absorpt_correction_type multi-scan
_exptl_absorpt_process_details '(CrystalClear; Rigaku/MSC, 2006)'
_exptl_crystal_colour colorless
_exptl_crystal_density_diffrn 1.294
_exptl_crystal_density_method 'not measured'
_exptl_crystal_description plate
_exptl_crystal_F_000 448
_exptl_crystal_size_max 0.24
_exptl_crystal_size_mid 0.20
_exptl_crystal_size_min 0.08
_refine_diff_density_max 0.218
_refine_diff_density_min -0.216
_refine_ls_extinction_method none
_refine_ls_goodness_of_fit_ref 1.130
_refine_ls_hydrogen_treatment mixed
_refine_ls_matrix_type full
_refine_ls_number_parameters 144
_refine_ls_number_reflns 1862
_refine_ls_number_restraints 2
_refine_ls_restrained_S_all 1.129
_refine_ls_R_factor_all 0.0430
_refine_ls_R_factor_gt 0.0373
_refine_ls_shift/su_max 0.000
_refine_ls_shift/su_mean 0.000
_refine_ls_structure_factor_coef Fsqd
_refine_ls_weighting_details 'calc w=1/[\s^2^(Fo^2^)+(0.058P)^2^+0.1813P] where P=(Fo^2^+2Fc^2^)/3'
_refine_ls_weighting_scheme calc
_refine_ls_wR_factor_gt 0.0992
_refine_ls_wR_factor_ref 0.1032
_reflns_number_gt 1632
_reflns_number_total 1862
_reflns_threshold_expression I>2\s(I)
_cod_data_source_file pk2145.cif
_cod_data_source_block I
_cod_depositor_comments
;
The following automatic conversions were performed:
'_symmetry_cell_setting' value 'Monoclinic' changed to 'monoclinic'
according to '/home/saulius/struct/CIF-dictionaries/cif_core.dic'
dictionary named 'cif_core.dic' version 2.4.1 from 2010-06-29.

Automatic conversion script
Id: cif_fix_enum 1527 2010-12-29 10:47:43Z saulius 

The following automatic conversions were performed:

'_symmetry_cell_setting' value 'Monoclinic' changed to 'monoclinic'
according to /home/saulius/struct/CIF-dictionaries/cif_core.dic
dictionary named 'cif_core.dic' version 2.4.1 from 2010-06-29.

Automatic conversion script
Id: cif_fix_values 1715 2011-07-08 13:25:40Z adriana 
;
_cod_original_cell_volume 1059.0(4)
_cod_original_sg_symbol_H-M 'P 21/n'
_cod_database_code 2221157
_cod_database_fobs_code 2221157

loop_
_symmetry_equiv_pos_as_xyz
'x, y, z'
'-x+1/2, y+1/2, -z+1/2'
'-x, -y, -z'
'x-1/2, -y-1/2, z-1/2'

loop_
_atom_site_type_symbol
_atom_site_label
_atom_site_fract_x
_atom_site_fract_y
_atom_site_fract_z
_atom_site_U_iso_or_equiv
_atom_site_adp_type
_atom_site_calc_flag
_atom_site_refinement_flags
_atom_site_occupancy
_atom_site_disorder_assembly
_atom_site_disorder_group
O O1 -0.14346(9) 0.42583(8) 0.02403(9) 0.0163(2) Uani d . 1 . .
N N1 0.08172(11) 0.34945(10) 0.09960(11) 0.0152(3) Uani d D 1 . .
N N2 0.16234(11) 0.18929(10) 0.26816(11) 0.0165(3) Uani d D 1 . .
C C1 -0.05332(13) 0.34458(11) 0.09213(13) 0.0137(3) Uani d . 1 . .
C C2 -0.08039(13) 0.24658(11) 0.17362(13) 0.0152(3) Uani d . 1 . .
C C3 -0.21300(13) 0.22403(12) 0.19860(14) 0.0179(3) Uani d . 1 . .
H H3A -0.2919 0.2044 0.1147 0.021 Uiso calc R 1 . .
H H3B -0.2364 0.2976 0.2412 0.021 Uiso calc R 1 . .
C C4 -0.17249(14) 0.10798(13) 0.29541(15) 0.0219(3) Uani d . 1 . .
H H4A -0.2158 0.1143 0.3614 0.026 Uiso calc R 1 . .
H H4B -0.2031 0.0291 0.2447 0.026 Uiso calc R 1 . .
C C5 -0.01109(13) 0.11111(13) 0.36688(14) 0.0196(3) Uani d . 1 . .
H H5A 0.0185 0.1558 0.4531 0.023 Uiso calc R 1 . .
H H5B 0.0282 0.0255 0.3820 0.023 Uiso calc R 1 . .
C C6 0.03058(13) 0.18298(11) 0.26602(13) 0.0152(3) Uani d . 1 . .
C C7 0.17877(12) 0.24061(11) 0.14698(13) 0.0142(3) Uani d . 1 . .
C C8 0.14163(13) 0.13822(12) 0.03476(14) 0.0165(3) Uani d . 1 . .
H H8A 0.0486 0.1045 0.0181 0.020 Uiso calc R 1 . .
H H8B 0.1386 0.1776 -0.0487 0.020 Uiso calc R 1 . .
C C9 0.24726(14) 0.02825(12) 0.07214(14) 0.0206(3) Uani d . 1 . .
H H9A 0.2210 -0.0323 -0.0025 0.025 Uiso calc R 1 . .
H H9B 0.2451 -0.0159 0.1513 0.025 Uiso calc R 1 . .
C C10 0.39614(13) 0.07713(13) 0.10258(15) 0.0212(3) Uani d . 1 . .
H H10A 0.4621 0.0064 0.1303 0.025 Uiso calc R 1 . .
H H10B 0.4007 0.1147 0.0212 0.025 Uiso calc R 1 . .
C C11 0.43647(13) 0.17692(13) 0.21547(14) 0.0194(3) Uani d . 1 . .
H H11A 0.5287 0.2112 0.2298 0.023 Uiso calc R 1 . .
H H11B 0.4422 0.1364 0.2993 0.023 Uiso calc R 1 . .
C C12 0.32970(12) 0.28661(12) 0.18128(14) 0.0171(3) Uani d . 1 . .
H H12A 0.3561 0.3445 0.2582 0.021 Uiso calc R 1 . .
H H12B 0.3333 0.3340 0.1045 0.021 Uiso calc R 1 . .
H H1 0.1032(15) 0.4130(12) 0.0541(14) 0.025(4) Uiso d D 1 . .
H H2 0.2347(13) 0.1526(15) 0.3359(14) 0.034(5) Uiso d D 1 . .

loop_
_atom_site_aniso_label
_atom_site_aniso_U_11
_atom_site_aniso_U_22
_atom_site_aniso_U_33
_atom_site_aniso_U_12
_atom_site_aniso_U_13
_atom_site_aniso_U_23
O1 0.0151(5) 0.0148(4) 0.0169(5) 0.0014(4) 0.0038(4) 0.0029(4)
N1 0.0145(6) 0.0128(5) 0.0185(6) -0.0001(4) 0.0066(5) 0.0035(5)
N2 0.0131(6) 0.0219(6) 0.0142(6) 0.0028(4) 0.0050(5) 0.0048(5)
C1 0.0142(6) 0.0128(6) 0.0121(7) -0.0016(5) 0.0030(5) -0.0031(5)
C2 0.0147(6) 0.0144(6) 0.0171(7) -0.0002(5) 0.0067(5) 0.0001(5)
C3 0.0161(6) 0.0178(6) 0.0211(7) -0.0003(5) 0.0087(5) 0.0006(6)
C4 0.0209(7) 0.0242(7) 0.0239(8) -0.0002(6) 0.0125(6) 0.0058(6)
C5 0.0210(7) 0.0214(7) 0.0188(8) 0.0034(6) 0.0105(6) 0.0054(6)
C6 0.0178(7) 0.0140(6) 0.0152(7) -0.0009(5) 0.0080(5) -0.0017(5)
C7 0.0134(6) 0.0146(6) 0.0144(7) 0.0003(5) 0.0052(5) 0.0021(5)
C8 0.0161(7) 0.0167(6) 0.0157(7) -0.0015(5) 0.0052(5) -0.0003(5)
C9 0.0243(7) 0.0160(6) 0.0214(8) 0.0009(5) 0.0087(6) -0.0021(5)
C10 0.0208(7) 0.0234(7) 0.0219(8) 0.0052(6) 0.0110(6) 0.0003(6)
C11 0.0134(6) 0.0256(7) 0.0197(7) 0.0017(5) 0.0068(5) -0.0002(6)
C12 0.0151(7) 0.0182(6) 0.0190(7) -0.0021(5) 0.0076(5) -0.0026(5)

loop_
_atom_type_symbol
_atom_type_description
_atom_type_scat_dispersion_real
_atom_type_scat_dispersion_imag
_atom_type_scat_source
C C 0.0033 0.0016 'International Tables Vol C Tables 4.2.6.8 and 6.1.1.4'
H H 0.0000 0.0000 'International Tables Vol C Tables 4.2.6.8 and 6.1.1.4'
N N 0.0061 0.0033 'International Tables Vol C Tables 4.2.6.8 and 6.1.1.4'
O O 0.0106 0.0060 'International Tables Vol C Tables 4.2.6.8 and 6.1.1.4'

loop_
_geom_angle_atom_site_label_1
_geom_angle_atom_site_label_2
_geom_angle_atom_site_label_3
_geom_angle_site_symmetry_1
_geom_angle_site_symmetry_3
_geom_angle
_geom_angle_publ_flag
C1 N1 C7 . . 122.29(10) ?
C1 N1 H1 . . 117.0(9) ?
C7 N1 H1 . . 118.8(9) ?
C6 N2 C7 . . 117.35(11) ?
C6 N2 H2 . . 120.6(11) ?
C7 N2 H2 . . 121.4(11) ?
O1 C1 N1 . . 121.07(11) ?
O1 C1 C2 . . 123.83(11) ?
N1 C1 C2 . . 114.98(11) ?
C6 C2 C1 . . 118.79(11) ?
C6 C2 C3 . . 111.14(11) ?
C1 C2 C3 . . 128.16(11) ?
C2 C3 C4 . . 102.23(10) ?
C2 C3 H3A . . 111.3 ?
C4 C3 H3A . . 111.3 ?
C2 C3 H3B . . 111.3 ?
C4 C3 H3B . . 111.3 ?
H3A C3 H3B . . 109.2 ?
C5 C4 C3 . . 106.03(10) ?
C5 C4 H4A . . 110.5 ?
C3 C4 H4A . . 110.5 ?
C5 C4 H4B . . 110.5 ?
C3 C4 H4B . . 110.5 ?
H4A C4 H4B . . 108.7 ?
C6 C5 C4 . . 102.01(11) ?
C6 C5 H5A . . 111.4 ?
C4 C5 H5A . . 111.4 ?
C6 C5 H5B . . 111.4 ?
C4 C5 H5B . . 111.4 ?
H5A C5 H5B . . 109.2 ?
N2 C6 C2 . . 123.11(12) ?
N2 C6 C5 . . 125.07(11) ?
C2 C6 C5 . . 111.77(11) ?
N2 C7 N1 . . 106.97(10) ?
N2 C7 C12 . . 110.86(11) ?
N1 C7 C12 . . 109.36(10) ?
N2 C7 C8 . . 110.53(10) ?
N1 C7 C8 . . 109.86(10) ?
C12 C7 C8 . . 109.22(10) ?
C9 C8 C7 . . 112.53(11) ?
C9 C8 H8A . . 109.1 ?
C7 C8 H8A . . 109.1 ?
C9 C8 H8B . . 109.1 ?
C7 C8 H8B . . 109.1 ?
H8A C8 H8B . . 107.8 ?
C8 C9 C10 . . 111.01(11) ?
C8 C9 H9A . . 109.4 ?
C10 C9 H9A . . 109.4 ?
C8 C9 H9B . . 109.4 ?
C10 C9 H9B . . 109.4 ?
H9A C9 H9B . . 108.0 ?
C11 C10 C9 . . 110.02(11) ?
C11 C10 H10A . . 109.7 ?
C9 C10 H10A . . 109.7 ?
C11 C10 H10B . . 109.7 ?
C9 C10 H10B . . 109.7 ?
H10A C10 H10B . . 108.2 ?
C10 C11 C12 . . 111.91(11) ?
C10 C11 H11A . . 109.2 ?
C12 C11 H11A . . 109.2 ?
C10 C11 H11B . . 109.2 ?
C12 C11 H11B . . 109.2 ?
H11A C11 H11B . . 107.9 ?
C7 C12 C11 . . 112.98(10) ?
C7 C12 H12A . . 109.0 ?
C11 C12 H12A . . 109.0 ?
C7 C12 H12B . . 109.0 ?
C11 C12 H12B . . 109.0 ?
H12A C12 H12B . . 107.8 ?

loop_
_geom_bond_atom_site_label_1
_geom_bond_atom_site_label_2
_geom_bond_site_symmetry_2
_geom_bond_distance
_geom_bond_publ_flag
O1 C1 . 1.2612(15) ?
N1 C1 . 1.3623(16) ?
N1 C7 . 1.4698(16) ?
N1 H1 . 0.899(9) ?
N2 C6 . 1.3494(17) ?
N2 C7 . 1.4676(17) ?
N2 H2 . 0.899(9) ?
C1 C2 . 1.4387(17) ?
C2 C6 . 1.3599(18) ?
C2 C3 . 1.5068(17) ?
C3 C4 . 1.5429(19) ?
C3 H3A . 0.9700 ?
C3 H3B . 0.9700 ?
C4 C5 . 1.5380(19) ?
C4 H4A . 0.9700 ?
C4 H4B . 0.9700 ?
C5 C6 . 1.5036(18) ?
C5 H5A . 0.9700 ?
C5 H5B . 0.9700 ?
C7 C12 . 1.5299(17) ?
C7 C8 . 1.5399(18) ?
C8 C9 . 1.5265(18) ?
C8 H8A . 0.9700 ?
C8 H8B . 0.9700 ?
C9 C10 . 1.5271(19) ?
C9 H9A . 0.9700 ?
C9 H9B . 0.9700 ?
C10 C11 . 1.5246(19) ?
C10 H10A . 0.9700 ?
C10 H10B . 0.9700 ?
C11 C12 . 1.5324(18) ?
C11 H11A . 0.9700 ?
C11 H11B . 0.9700 ?
C12 H12A . 0.9700 ?
C12 H12B . 0.9700 ?

loop_
_geom_hbond_atom_site_label_D
_geom_hbond_atom_site_label_H
_geom_hbond_atom_site_label_A
_geom_hbond_site_symmetry_A
_geom_hbond_distance_DH
_geom_hbond_distance_HA
_geom_hbond_distance_DA
_geom_hbond_angle_DHA
N1 H1 O1 3_565 0.899(9) 1.993(9) 2.8832(14) 169.9(14)
N2 H2 O1 4_666 0.899(9) 2.080(11) 2.9458(17) 161.3(15)

loop_
_geom_torsion_atom_site_label_1
_geom_torsion_atom_site_label_2
_geom_torsion_atom_site_label_3
_geom_torsion_atom_site_label_4
_geom_torsion_site_symmetry_1
_geom_torsion_site_symmetry_2
_geom_torsion_site_symmetry_3
_geom_torsion_site_symmetry_4
_geom_torsion
_geom_torsion_publ_flag
C7 N1 C1 O1 . . . . -163.93(11) ?
C7 N1 C1 C2 . . . . 19.87(17) ?
O1 C1 C2 C6 . . . . -165.34(12) ?
N1 C1 C2 C6 . . . . 10.73(17) ?
O1 C1 C2 C3 . . . . -2.6(2) ?
N1 C1 C2 C3 . . . . 173.52(12) ?
C6 C2 C3 C4 . . . . -15.01(14) ?
C1 C2 C3 C4 . . . . -178.87(13) ?
C2 C3 C4 C5 . . . . 24.67(14) ?
C3 C4 C5 C6 . . . . -25.13(14) ?
C7 N2 C6 C2 . . . . -15.31(18) ?
C7 N2 C6 C5 . . . . 167.51(12) ?
C1 C2 C6 N2 . . . . -12.96(19) ?
C3 C2 C6 N2 . . . . -178.51(11) ?
C1 C2 C6 C5 . . . . 164.56(11) ?
C3 C2 C6 C5 . . . . -1.00(15) ?
C4 C5 C6 N2 . . . . -165.96(12) ?
C4 C5 C6 C2 . . . . 16.59(14) ?
C6 N2 C7 N1 . . . . 40.32(14) ?
C6 N2 C7 C12 . . . . 159.48(11) ?
C6 N2 C7 C8 . . . . -79.26(13) ?
C1 N1 C7 N2 . . . . -44.20(15) ?
C1 N1 C7 C12 . . . . -164.32(11) ?
C1 N1 C7 C8 . . . . 75.81(14) ?
N2 C7 C8 C9 . . . . -67.76(13) ?
N1 C7 C8 C9 . . . . 174.42(10) ?
C12 C7 C8 C9 . . . . 54.46(14) ?
C7 C8 C9 C10 . . . . -57.49(15) ?
C8 C9 C10 C11 . . . . 56.57(15) ?
C9 C10 C11 C12 . . . . -55.28(15) ?
N2 C7 C12 C11 . . . . 69.13(14) ?
N1 C7 C12 C11 . . . . -173.17(11) ?
C8 C7 C12 C11 . . . . -52.91(15) ?
C10 C11 C12 C7 . . . . 54.85(15) ?

loop_
_cod_related_entry_id
_cod_related_entry_database
_cod_related_entry_code
1 ChemSpider 595162
